data_7104994
loop_
_publ_author_name
'Takamizawa, Satoshi'
'Takasaki, Yuichi'
'Miyake, Ryosuke'

_publ_section_title
;
 Host-guest transformational correlations for a gas inclusion
 co-crystal on changing gas pressure and temperature.
;
_journal_issue 43
_journal_name_full 'Chemical communications (Cambridge, England)'
_journal_page_first 6625
_journal_page_last 6627
_journal_paper_doi 10.1039/b914922h
_journal_year 2009
_chemical_formula_moiety 'C32 H24 Cu2 N2 O8, 2.12 (C O2)'
_chemical_formula_sum 'C34.12 H24 Cu2 N2 O12.24'
_chemical_formula_weight 784.84
_chemical_name_systematic
;
?
;
_space_group_IT_number 2
_symmetry_cell_setting triclinic
_symmetry_space_group_name_Hall '-P 1'
_symmetry_space_group_name_H-M 'P -1'
_atom_sites_solution_hydrogens geom
_atom_sites_solution_primary direct
_atom_sites_solution_secondary difmap
_audit_creation_method SHELXL-97
_cell_angle_alpha 71.664(5)
_cell_angle_beta 65.611(4)
_cell_angle_gamma 63.120(5)
_cell_formula_units_Z 1
_cell_length_a 9.703(2)
_cell_length_b 10.389(2)
_cell_length_c 10.871(3)
_cell_measurement_reflns_used 825
_cell_measurement_temperature 353
_cell_measurement_theta_max 20.80
_cell_measurement_theta_min 2.23
_cell_volume 879.1(4)
_computing_cell_refinement 'Bruker SMART'
_computing_data_collection 'Bruker SMART'
_computing_data_reduction 'Bruker SAINT'
_computing_molecular_graphics 'Bruker SHELXTL'
_computing_publication_material 'Bruker SHELXTL'
_computing_structure_refinement 'SHELXL-97 (Sheldrick, 1997)'
_computing_structure_solution 'SHELXS-97 (Sheldrick, 1990)'
_diffrn_ambient_temperature 353
_diffrn_detector_area_resol_mean 8.366
_diffrn_measured_fraction_theta_full 0.995
_diffrn_measured_fraction_theta_max 0.995
_diffrn_measurement_device_type 'CCD area detector'
_diffrn_measurement_method 'phi and omega scans'
_diffrn_radiation_monochromator graphite
_diffrn_radiation_source 'fine-focus sealed tube'
_diffrn_radiation_type MoK\a
_diffrn_radiation_wavelength 0.71073
_diffrn_reflns_av_R_equivalents 0.0397
_diffrn_reflns_av_sigmaI/netI 0.1013
_diffrn_reflns_limit_h_max 12
_diffrn_reflns_limit_h_min -12
_diffrn_reflns_limit_k_max 7
_diffrn_reflns_limit_k_min -13
_diffrn_reflns_limit_l_max 13
_diffrn_reflns_limit_l_min -13
_diffrn_reflns_number 5782
_diffrn_reflns_theta_full 26.73
_diffrn_reflns_theta_max 26.73
_diffrn_reflns_theta_min 2.48
_exptl_absorpt_coefficient_mu 1.275
_exptl_absorpt_correction_T_max 0.9391
_exptl_absorpt_correction_T_min 0.7012
_exptl_absorpt_correction_type empirical
_exptl_absorpt_process_details
;
SADABS; sheldrick, 1996
;
_exptl_crystal_colour blue
_exptl_crystal_density_diffrn 1.482
_exptl_crystal_density_method 'not measured'
_exptl_crystal_description plate
_exptl_crystal_F_000 396
_exptl_crystal_size_max 0.30
_exptl_crystal_size_mid 0.30
_exptl_crystal_size_min 0.05
_refine_diff_density_max 0.731
_refine_diff_density_min -0.623
_refine_diff_density_rms 0.128
_refine_ls_extinction_method none
_refine_ls_goodness_of_fit_ref 1.002
_refine_ls_hydrogen_treatment constr
_refine_ls_matrix_type full
_refine_ls_number_parameters 247
_refine_ls_number_reflns 3720
_refine_ls_number_restraints 102
_refine_ls_restrained_S_all 0.994
_refine_ls_R_factor_all 0.1365
_refine_ls_R_factor_gt 0.0683
_refine_ls_shift/su_max 0.000
_refine_ls_shift/su_mean 0.000
_refine_ls_structure_factor_coef Fsqd
_refine_ls_weighting_details 'calc w=1/[\s^2^(Fo^2^)+(0.0949P)^2^+0.0000P] where P=(Fo^2^+2Fc^2^)/3'
_refine_ls_weighting_scheme calc
_refine_ls_wR_factor_gt 0.1554
_refine_ls_wR_factor_ref 0.1919
_reflns_number_gt 2029
_reflns_number_total 3720
_reflns_threshold_expression >2sigma(I)
_cod_data_source_file b914922h.txt
_cod_data_source_block 81118t3_1b_353K
_cod_depositor_comments
;
The following automatic conversions were performed:
'_symmetry_cell_setting' value 'Triclinic' changed to 'triclinic'
according to '/home/saulius/struct/CIF-dictionaries/cif_core.dic'
dictionary named 'cif_core.dic' version 2.4.1 from 2010-06-29.

Automatic conversion script
Id: cif_fix_enum 1527 2010-12-29 10:47:43Z saulius 
;
_cod_original_sg_symbol_H-M P-1
_cod_database_code 7104994

loop_
_symmetry_equiv_pos_as_xyz
'x, y, z'
'-x, -y, -z'

loop_
_atom_site_label
_atom_site_type_symbol
_atom_site_fract_x
_atom_site_fract_y
_atom_site_fract_z
_atom_site_U_iso_or_equiv
_atom_site_adp_type
_atom_site_occupancy
_atom_site_symmetry_multiplicity
_atom_site_calc_flag
_atom_site_refinement_flags
_atom_site_disorder_assembly
_atom_site_disorder_group
O2SB O 0.532(6) 0.533(7) 1.044(5) 0.273(16) Uani 0.274(15) 1 d PDU . 1
C1SB C 0.612(7) 0.603(7) 0.988(10) 0.271(16) Uani 0.274(15) 1 d PDU . 1
O1SB O 0.719(7) 0.643(5) 0.920(5) 0.262(17) Uani 0.274(15) 1 d PDU . 1
C1SA C 0.603(9) 0.623(4) 0.984(4) 0.271(15) Uani 0.43(2) 1 d PDU A 2
O2SA O 0.631(5) 0.575(4) 1.087(3) 0.258(17) Uani 0.43(2) 1 d PDU A 2
O1SA O 0.580(4) 0.625(4) 0.886(3) 0.258(16) Uani 0.43(2) 1 d PDU A 2
O3S O 0.524(3) 0.883(2) 0.9875(19) 0.277(14) Uani 0.71(3) 1 d PU . .
C2S C 0.5000 1.0000 1.0000 0.259(17) Uani 0.71(3) 2 d SPU . .
C8 C 1.0412(8) 0.6263(7) 0.2554(7) 0.0567(17) Uani 1 1 d . . .
C9 C 1.0613(6) 0.7040(5) 0.1098(4) 0.0631(18) Uani 1 1 d G . .
C14 C 0.9747(7) 0.7006(7) 0.0369(6) 0.093(3) Uani 1 1 d G . .
H14 H 0.9036 0.6508 0.0779 0.111 Uiso 1 1 calc R . .
C13 C 0.9943(8) 0.7715(8) -0.0975(6) 0.118(4) Uani 1 1 d G . .
H13 H 0.9364 0.7692 -0.1463 0.141 Uiso 1 1 calc R . .
C12 C 1.1006(9) 0.8458(7) -0.1589(5) 0.111(3) Uani 1 1 d G . .
H12 H 1.1137 0.8933 -0.2487 0.133 Uiso 1 1 calc R . .
C11 C 1.1872(8) 0.8493(7) -0.0859(6) 0.113(3) Uani 1 1 d G . .
H11 H 1.2582 0.8990 -0.1270 0.135 Uiso 1 1 calc R . .
C10 C 1.1675(7) 0.7784(6) 0.0485(6) 0.088(3) Uani 1 1 d G . .
H10 H 1.2255 0.7807 0.0973 0.106 Uiso 1 1 calc R . .
C1 C 0.8350(7) 0.7484(7) 0.5765(6) 0.0489(15) Uani 1 1 d . . .
C2 C 0.7342(5) 0.8966(4) 0.6160(5) 0.0527(16) Uani 1 1 d G . .
C7 C 0.8081(5) 0.9778(5) 0.6278(5) 0.0635(19) Uani 1 1 d G . .
H7 H 0.9203 0.9398 0.6104 0.076 Uiso 1 1 calc R . .
C6 C 0.7144(8) 1.1157(5) 0.6656(6) 0.090(3) Uani 1 1 d G . .
H6 H 0.7639 1.1700 0.6735 0.108 Uiso 1 1 calc R . .
C5 C 0.5467(8) 1.1725(4) 0.6916(6) 0.094(3) Uani 1 1 d G . .
H5 H 0.4840 1.2647 0.7168 0.113 Uiso 1 1 calc R . .
C4 C 0.4728(5) 1.0913(6) 0.6798(6) 0.092(3) Uani 1 1 d G . .
H4 H 0.3606 1.1293 0.6972 0.110 Uiso 1 1 calc R . .
C3 C 0.5665(5) 0.9534(5) 0.6420(5) 0.072(2) Uani 1 1 d G . .
H3 H 0.5171 0.8991 0.6341 0.086 Uiso 1 1 calc R . .
C15 C 0.6413(7) 0.4355(7) 0.4118(7) 0.0534(17) Uani 1 1 d . . .
H15 H 0.7389 0.3897 0.3476 0.064 Uiso 1 1 calc R . .
C16 C 0.5010(7) 0.5590(7) 0.5910(6) 0.0475(15) Uani 1 1 d . . .
H16 H 0.4970 0.6022 0.6560 0.057 Uiso 1 1 calc R . .
Cu1 Cu 0.87062(8) 0.48944(8) 0.50280(8) 0.0469(3) Uani 1 1 d . . .
N1 N 0.6450(5) 0.4934(5) 0.5034(5) 0.0450(12) Uani 1 1 d . . .
O4 O 0.9239(5) 0.5849(5) 0.3117(5) 0.0647(13) Uani 1 1 d . . .
O3 O 1.1421(5) 0.6089(5) 0.3086(5) 0.0604(12) Uani 1 1 d . . .
O2 O 0.9844(5) 0.6999(5) 0.5594(5) 0.0585(12) Uani 1 1 d . . .
O1 O 0.7633(5) 0.6812(5) 0.5628(5) 0.0603(12) Uani 1 1 d . . .

loop_
_atom_site_aniso_label
_atom_site_aniso_U_11
_atom_site_aniso_U_22
_atom_site_aniso_U_33
_atom_site_aniso_U_23
_atom_site_aniso_U_13
_atom_site_aniso_U_12
O2SB 0.29(3) 0.205(18) 0.17(2) -0.062(19) -0.08(2) 0.058(16)
C1SB 0.29(3) 0.206(18) 0.17(2) -0.064(19) -0.08(2) 0.055(16)
O1SB 0.29(3) 0.199(19) 0.17(2) -0.071(19) -0.08(2) 0.042(19)
C1SA 0.29(3) 0.207(18) 0.17(2) -0.062(19) -0.08(2) 0.054(16)
O2SA 0.30(3) 0.201(19) 0.16(2) -0.077(18) -0.086(19) 0.041(16)
O1SA 0.29(3) 0.199(18) 0.15(2) -0.075(18) -0.081(19) 0.058(17)
O3S 0.295(16) 0.286(16) 0.244(15) -0.036(8) -0.084(9) -0.110(9)
C2S 0.275(18) 0.257(19) 0.240(18) -0.040(9) -0.081(10) -0.096(10)
C8 0.047(4) 0.057(4) 0.058(5) -0.013(3) -0.015(3) -0.011(3)
C9 0.063(4) 0.056(4) 0.062(5) -0.011(4) -0.015(4) -0.019(4)
C14 0.095(6) 0.119(8) 0.070(6) 0.006(5) -0.044(5) -0.043(5)
C13 0.123(9) 0.144(10) 0.086(8) -0.003(7) -0.048(7) -0.046(8)
C12 0.119(9) 0.126(9) 0.077(7) 0.005(6) -0.038(6) -0.045(7)
C11 0.130(9) 0.105(8) 0.093(8) 0.015(6) -0.022(7) -0.068(7)
C10 0.096(6) 0.102(7) 0.066(6) -0.002(5) -0.018(5) -0.050(5)
C1 0.043(3) 0.058(4) 0.053(4) -0.002(3) -0.021(3) -0.024(3)
C2 0.054(4) 0.053(4) 0.052(4) 0.000(3) -0.022(3) -0.023(3)
C7 0.076(5) 0.050(5) 0.072(5) -0.002(4) -0.031(4) -0.028(4)
C6 0.129(8) 0.066(6) 0.090(7) -0.004(5) -0.046(6) -0.044(6)
C5 0.117(8) 0.048(5) 0.097(7) -0.005(5) -0.030(6) -0.022(5)
C4 0.070(5) 0.067(6) 0.103(7) -0.016(5) -0.022(5) 0.003(4)
C3 0.061(4) 0.062(5) 0.089(6) -0.011(4) -0.029(4) -0.016(4)
C15 0.033(3) 0.070(5) 0.067(5) -0.031(4) -0.011(3) -0.020(3)
C16 0.042(3) 0.059(4) 0.057(4) -0.019(3) -0.017(3) -0.024(3)
Cu1 0.0294(4) 0.0565(5) 0.0670(6) -0.0086(4) -0.0238(3) -0.0193(3)
N1 0.028(2) 0.057(3) 0.060(3) -0.018(3) -0.015(2) -0.017(2)
O4 0.049(3) 0.087(4) 0.064(3) -0.001(3) -0.027(2) -0.031(2)
O3 0.053(3) 0.070(3) 0.067(3) 0.001(2) -0.027(2) -0.030(2)
O2 0.043(2) 0.057(3) 0.086(3) -0.019(2) -0.025(2) -0.019(2)
O1 0.041(2) 0.059(3) 0.094(4) -0.021(3) -0.030(2) -0.016(2)

loop_
_atom_type_symbol
_atom_type_description
_atom_type_scat_dispersion_real
_atom_type_scat_dispersion_imag
_atom_type_scat_source
C C 0.0033 0.0016 'International Tables Vol C Tables 4.2.6.8 and 6.1.1.4'
H H 0.0000 0.0000 'International Tables Vol C Tables 4.2.6.8 and 6.1.1.4'
N N 0.0061 0.0033 'International Tables Vol C Tables 4.2.6.8 and 6.1.1.4'
O O 0.0106 0.0060 'International Tables Vol C Tables 4.2.6.8 and 6.1.1.4'
Cu Cu 0.3201 1.2651 'International Tables Vol C Tables 4.2.6.8 and 6.1.1.4'

loop_
_geom_angle_atom_site_label_1
_geom_angle_atom_site_label_2
_geom_angle_atom_site_label_3
_geom_angle
_geom_angle_site_symmetry_1
_geom_angle_site_symmetry_3
_geom_angle_publ_flag
C1SB O2SB O2SB 122(8) . 2_667 ?
O1SB C1SB O2SB 164(5) . . ?
O2SA C1SA O1SA 158(4) . . ?
O3S C2S O3S 180.0(19) 2_677 . ?
O4 C8 O3 126.0(7) . . ?
O4 C8 C9 116.1(5) . . ?
O3 C8 C9 117.9(6) . . ?
C14 C9 C10 120.0 . . ?
C14 C9 C8 120.2(4) . . ?
C10 C9 C8 119.8(4) . . ?
C9 C14 C13 120.0 . . ?
C14 C13 C12 120.0 . . ?
C11 C12 C13 120.0 . . ?
C12 C11 C10 120.0 . . ?
C11 C10 C9 120.0 . . ?
O2 C1 O1 124.8(6) . . ?
O2 C1 C2 117.7(5) . . ?
O1 C1 C2 117.5(5) . . ?
C7 C2 C3 120.0 . . ?
C7 C2 C1 119.8(4) . . ?
C3 C2 C1 120.2(4) . . ?
C6 C7 C2 120.0 . . ?
C5 C6 C7 120.0 . . ?
C6 C5 C4 120.0 . . ?
C3 C4 C5 120.0 . . ?
C4 C3 C2 120.0 . . ?
N1 C15 C16 122.3(5) . 2_666 ?
N1 C16 C15 121.9(5) . 2_666 ?
O4 Cu1 O3 169.16(16) . 2_766 ?
O4 Cu1 O2 88.9(2) . 2_766 ?
O3 Cu1 O2 88.75(19) 2_766 2_766 ?
O4 Cu1 O1 89.8(2) . . ?
O3 Cu1 O1 90.60(19) 2_766 . ?
O2 Cu1 O1 169.26(15) 2_766 . ?
O4 Cu1 N1 92.97(18) . . ?
O3 Cu1 N1 97.83(18) 2_766 . ?
O2 Cu1 N1 97.95(16) 2_766 . ?
O1 Cu1 N1 92.76(17) . . ?
O4 Cu1 Cu1 84.49(12) . 2_766 ?
O3 Cu1 Cu1 84.82(12) 2_766 2_766 ?
O2 Cu1 Cu1 86.60(11) 2_766 2_766 ?
O1 Cu1 Cu1 82.67(11) . 2_766 ?
N1 Cu1 Cu1 174.76(14) . 2_766 ?
C16 N1 C15 115.8(5) . . ?
C16 N1 Cu1 122.3(4) . . ?
C15 N1 Cu1 121.9(4) . . ?
C8 O4 Cu1 122.6(4) . . ?
C8 O3 Cu1 122.1(4) . 2_766 ?
C1 O2 Cu1 120.7(4) . 2_766 ?
C1 O1 Cu1 125.1(4) . . ?

loop_
_geom_bond_atom_site_label_1
_geom_bond_atom_site_label_2
_geom_bond_distance
_geom_bond_site_symmetry_2
_geom_bond_publ_flag
O2SB C1SB 1.160(7) . ?
O2SB O2SB 1.76(11) 2_667 ?
C1SB O1SB 1.159(7) . ?
C1SA O2SA 1.162(7) . ?
C1SA O1SA 1.162(7) . ?
O3S C2S 1.17(2) . ?
C2S O3S 1.17(2) 2_677 ?
C8 O4 1.248(7) . ?
C8 O3 1.252(7) . ?
C8 C9 1.509(8) . ?
C9 C14 1.3900 . ?
C9 C10 1.3900 . ?
C14 C13 1.3900 . ?
C13 C12 1.3900 . ?
C12 C11 1.3900 . ?
C11 C10 1.3900 . ?
C1 O2 1.252(6) . ?
C1 O1 1.259(6) . ?
C1 C2 1.490(7) . ?
C2 C7 1.3900 . ?
C2 C3 1.3900 . ?
C7 C6 1.3900 . ?
C6 C5 1.3900 . ?
C5 C4 1.3900 . ?
C4 C3 1.3900 . ?
C15 N1 1.334(7) . ?
C15 C16 1.368(7) 2_666 ?
C16 N1 1.331(7) . ?
C16 C15 1.368(7) 2_666 ?
Cu1 O4 1.962(5) . ?
Cu1 O3 1.962(4) 2_766 ?
Cu1 O2 1.964(4) 2_766 ?
Cu1 O1 1.965(4) . ?
Cu1 N1 2.169(4) . ?
Cu1 Cu1 2.5922(13) 2_766 ?
O3 Cu1 1.962(4) 2_766 ?
O2 Cu1 1.964(4) 2_766 ?
